data_7004542
loop_
_publ_author_name
'Woski, Markus'
'Berger, Raphael J. F.'
'Mitzel, Norbert W.'

_publ_section_title
;
 On the presence or absence of geminal Si&#x22EF;N interactions
 (\a-effect) in pentafluorophenylsilyl compounds with SiCN, SiNN and
 SiON backbones
;
_journal_issue 41
_journal_name_full 'Dalton Transactions'
_journal_page_first 5652
_journal_page_last 5658
_journal_paper_doi 10.1039/b808388f
_journal_year 2008
_chemical_formula_sum 'C11 H15 F7 N2 Si2'
_chemical_formula_weight 364.43
_chemical_name_common
;N-(Pentafluorphenyl-difluor-silyl)-N-(trimetylsilyl)-N'-N'-
dimethyl-hydrazine
;
_chemical_name_systematic
;
N-(Pentafluorphenyl-difluor-silyl)-N-(trimetylsilyl)-N'-N'-dimethyl-hydrazine
;
_space_group_IT_number 33
_symmetry_cell_setting orthorhombic
_symmetry_space_group_name_Hall 'P 2c -2n'
_symmetry_space_group_name_H-M 'P n a 21'
_atom_sites_solution_hydrogens geom
_atom_sites_solution_primary direct
_atom_sites_solution_secondary difmap
_audit_creation_method SHELXL-97
_cell_angle_alpha 90.00
_cell_angle_beta 90.00
_cell_angle_gamma 90.00
_cell_formula_units_Z 4
_cell_length_a 28.767(11)
_cell_length_b 8.542(3)
_cell_length_c 6.264(2)
_cell_measurement_temperature 153(2)
_cell_volume 1539.2(9)
_computing_cell_refinement 'X-AREA (STOE 2003)'
_computing_data_collection 'STOE IPDS-1'
_computing_data_reduction 'X-AREA (STOE 2003)'
_computing_molecular_graphics 'SHELXTL 5.01'
_computing_publication_material 'SHELXTL 5.01'
_computing_structure_refinement 'SHELXL-97 (Sheldrick, 1997)'
_computing_structure_solution 'SHELXS-97 (Sheldrick, 1990)'
_diffrn_ambient_temperature 153(2)
_diffrn_measured_fraction_theta_full 0.998
_diffrn_measured_fraction_theta_max 0.998
_diffrn_measurement_device_type 'CCD area detector'
_diffrn_measurement_method 'Omega and Phi scans'
_diffrn_radiation_monochromator graphite
_diffrn_radiation_source 'fine-focus sealed tube'
_diffrn_radiation_type MoK\a
_diffrn_radiation_wavelength 0.71073
_diffrn_reflns_av_R_equivalents 0.2516
_diffrn_reflns_av_sigmaI/netI 0.1767
_diffrn_reflns_limit_h_max 40
_diffrn_reflns_limit_h_min -40
_diffrn_reflns_limit_k_max 12
_diffrn_reflns_limit_k_min -12
_diffrn_reflns_limit_l_max 8
_diffrn_reflns_limit_l_min -8
_diffrn_reflns_number 17049
_diffrn_reflns_theta_full 30.04
_diffrn_reflns_theta_max 30.04
_diffrn_reflns_theta_min 1.42
_exptl_absorpt_coefficient_mu 0.300
_exptl_absorpt_correction_type none
_exptl_crystal_colour Colourless
_exptl_crystal_density_diffrn 1.573
_exptl_crystal_density_method 'not measured'
_exptl_crystal_description Needle
_exptl_crystal_F_000 744
_exptl_crystal_size_max 0.51
_exptl_crystal_size_mid 0.08
_exptl_crystal_size_min 0.08
_refine_diff_density_max 1.046
_refine_diff_density_min -0.329
_refine_diff_density_rms 0.104
_refine_ls_abs_structure_details 'Flack H D (1983), Acta Cryst. A39, 876-881'
_refine_ls_abs_structure_Flack 0.2(2)
_refine_ls_extinction_method none
_refine_ls_goodness_of_fit_ref 0.913
_refine_ls_hydrogen_treatment mixed
_refine_ls_matrix_type full
_refine_ls_number_parameters 224
_refine_ls_number_reflns 4448
_refine_ls_number_restraints 1
_refine_ls_restrained_S_all 0.913
_refine_ls_R_factor_all 0.1055
_refine_ls_R_factor_gt 0.0851
_refine_ls_shift/su_max 0.000
_refine_ls_shift/su_mean 0.000
_refine_ls_structure_factor_coef Fsqd
_refine_ls_weighting_details 'calc w=1/[\s^2^(Fo^2^)+(0.0461P)^2^+0.0000P] where P=(Fo^2^+2Fc^2^)/3'
_refine_ls_weighting_scheme calc
_refine_ls_wR_factor_gt 0.1507
_refine_ls_wR_factor_ref 0.1563
_reflns_number_gt 2893
_reflns_number_total 4448
_reflns_threshold_expression >2sigma(I)
_cod_data_source_file b808388f.txt
_cod_data_source_block markus26
_cod_depositor_comments
;
The following automatic conversions were performed:
'_symmetry_cell_setting' value 'Orthorhombic' changed to 'orthorhombic'
according to '/home/saulius/struct/CIF-dictionaries/cif_core.dic'
dictionary named 'cif_core.dic' version 2.4.1 from
2010-06-29.

'_exptl_absorpt_correction_type' value 'None' changed to
'none' according to '/home/saulius/struct/CIF-dictionaries/cif_core.dic'
dictionary named 'cif_core.dic' version 2.4.1 from 2010-06-29.

Automatic conversion script
Id: cif_fix_enum 1527 2010-12-29 10:47:43Z saulius 
;
_cod_original_cell_volume 1539.2(10)
_cod_original_sg_symbol_H-M Pna2(1)
_cod_database_code 7004542

loop_
_symmetry_equiv_pos_as_xyz
'x, y, z'
'-x, -y, z+1/2'
'x+1/2, -y+1/2, z'
'-x+1/2, y+1/2, z+1/2'

loop_
_atom_site_label
_atom_site_type_symbol
_atom_site_fract_x
_atom_site_fract_y
_atom_site_fract_z
_atom_site_U_iso_or_equiv
_atom_site_adp_type
_atom_site_occupancy
_atom_site_symmetry_multiplicity
_atom_site_calc_flag
_atom_site_refinement_flags
_atom_site_disorder_assembly
_atom_site_disorder_group
Si1 Si 0.36643(4) 0.87479(12) 0.99802(16) 0.0205(2) Uani 1 1 d . . .
Si2 Si 0.30915(4) 0.59287(13) 0.78217(17) 0.0247(3) Uani 1 1 d . . .
F2 F 0.39095(10) 0.8667(3) 1.2223(3) 0.0290(6) Uani 1 1 d . . .
F12 F 0.33749(10) 1.0056(3) 0.5795(4) 0.0314(6) Uani 1 1 d . . .
F13 F 0.38091(10) 1.2037(3) 0.3111(4) 0.0356(6) Uani 1 1 d . . .
F15 F 0.50571(9) 1.2414(3) 0.7881(5) 0.0397(6) Uani 1 1 d . . .
F1 F 0.31896(9) 0.9610(3) 1.0482(4) 0.0325(6) Uani 1 1 d . . .
C12 C 0.37946(16) 1.0602(5) 0.6331(6) 0.0232(8) Uani 1 1 d . . .
F16 F 0.46375(10) 1.0434(3) 1.0546(4) 0.0351(6) Uani 1 1 d . . .
C11 C 0.39883(15) 1.0145(5) 0.8271(6) 0.0202(8) Uani 1 1 d . . .
F14 F 0.46546(11) 1.3179(3) 0.4121(4) 0.0393(7) Uani 1 1 d . . .
N1 N 0.35533(13) 0.7014(4) 0.8896(5) 0.0218(7) Uani 1 1 d . . .
C13 C 0.40102(16) 1.1618(5) 0.4938(6) 0.0256(8) Uani 1 1 d . . .
N2 N 0.40618(13) 0.6662(4) 0.8808(5) 0.0224(7) Uani 1 1 d . . .
C16 C 0.44212(17) 1.0785(5) 0.8705(6) 0.0245(9) Uani 1 1 d . . .
C14 C 0.44449(17) 1.2198(5) 0.5465(6) 0.0273(9) Uani 1 1 d . . .
C15 C 0.46453(15) 1.1804(5) 0.7362(6) 0.0258(9) Uani 1 1 d . . .
C2 C 0.42224(18) 0.6402(6) 0.6644(6) 0.0299(10) Uani 1 1 d . . .
H23 H 0.4544(11) 0.628(4) 0.6645(9) 0.053(17) Uiso 1 1 calc R . .
H21 H 0.4143(11) 0.726(3) 0.580(3) 0.050(16) Uiso 1 1 calc R . .
H22 H 0.4083(10) 0.550(4) 0.610(3) 0.033(13) Uiso 1 1 calc R . .
C3 C 0.30951(19) 0.5945(6) 0.4859(7) 0.0404(12) Uani 1 1 d . . .
H33 H 0.3201(13) 0.703(4) 0.432(2) 0.042(15) Uiso 1 1 calc R . .
H32 H 0.2765(12) 0.571(5) 0.430(2) 0.10(3) Uiso 1 1 calc R . .
H31 H 0.3322(13) 0.510(4) 0.431(2) 0.07(2) Uiso 1 1 calc R . .
C1 C 0.41904(18) 0.5384(5) 1.0239(7) 0.0316(10) Uani 1 1 d . . .
H13 H 0.4538(10) 0.524(2) 1.022(4) 0.043(14) Uiso 1 1 calc R . .
H12 H 0.4036(9) 0.439(3) 0.975(3) 0.036(13) Uiso 1 1 calc R . .
H11 H 0.4087(10) 0.5640(17) 1.173(4) 0.032(13) Uiso 1 1 calc R . .
C5 C 0.25652(19) 0.6929(7) 0.8787(8) 0.0419(12) Uani 1 1 d . . .
H53 H 0.2555(7) 0.688(4) 1.037(5) 0.037(14) Uiso 1 1 calc R . .
H52 H 0.2286(9) 0.641(3) 0.819(5) 0.063(19) Uiso 1 1 calc R . .
H51 H 0.2571(6) 0.804(4) 0.833(5) 0.13(3) Uiso 1 1 calc R . .
C4 C 0.3106(2) 0.3873(6) 0.8782(8) 0.0438(14) Uani 1 1 d . . .
H43 H 0.3138(14) 0.3863(6) 1.033(6) 0.037(14) Uiso 1 1 calc R . .
H42 H 0.3369(12) 0.333(2) 0.814(6) 0.10(3) Uiso 1 1 calc R . .
H41 H 0.2819(12) 0.335(2) 0.838(6) 0.11(3) Uiso 1 1 calc R . .

loop_
_atom_site_aniso_label
_atom_site_aniso_U_11
_atom_site_aniso_U_22
_atom_site_aniso_U_33
_atom_site_aniso_U_23
_atom_site_aniso_U_13
_atom_site_aniso_U_12
Si1 0.0236(6) 0.0187(5) 0.0193(5) -0.0021(4) 0.0021(5) 0.0003(4)
Si2 0.0280(6) 0.0239(5) 0.0220(5) -0.0026(5) 0.0023(5) -0.0043(5)
F2 0.0417(17) 0.0252(13) 0.0203(11) -0.0024(9) 0.0002(10) -0.0026(11)
F12 0.0245(14) 0.0354(15) 0.0343(13) 0.0026(10) -0.0068(10) -0.0037(11)
F13 0.0461(18) 0.0334(14) 0.0272(12) 0.0088(11) -0.0071(12) 0.0028(13)
F15 0.0244(14) 0.0441(15) 0.0506(14) -0.0004(14) -0.0007(14) -0.0116(12)
F1 0.0286(15) 0.0284(14) 0.0406(14) -0.0070(11) 0.0082(11) 0.0054(11)
C12 0.023(2) 0.023(2) 0.0237(18) -0.0028(17) -0.0029(16) 0.0020(17)
F16 0.0315(16) 0.0375(15) 0.0363(14) 0.0044(11) -0.0120(11) -0.0063(12)
C11 0.024(2) 0.0176(18) 0.0196(18) -0.0017(14) -0.0014(14) 0.0024(16)
F14 0.0442(19) 0.0344(16) 0.0394(13) 0.0066(12) 0.0124(12) -0.0066(13)
N1 0.0259(19) 0.0200(17) 0.0195(15) -0.0010(14) 0.0022(14) 0.0020(14)
C13 0.037(2) 0.0204(19) 0.0197(17) 0.0018(18) 0.0015(19) 0.0032(16)
N2 0.024(2) 0.0220(17) 0.0207(15) 0.0027(14) 0.0025(13) 0.0025(14)
C16 0.028(2) 0.022(2) 0.0234(19) 0.0020(16) -0.0019(17) 0.0032(17)
C14 0.035(3) 0.0180(19) 0.028(2) 0.0004(16) 0.0084(18) -0.0009(17)
C15 0.024(2) 0.022(2) 0.031(2) -0.0061(17) 0.0025(17) -0.0031(17)
C2 0.030(3) 0.031(2) 0.028(2) -0.0008(19) 0.0067(19) 0.0067(19)
C3 0.044(3) 0.049(3) 0.029(2) 0.002(2) -0.003(2) -0.016(2)
C1 0.035(3) 0.027(2) 0.032(2) 0.0045(19) 0.003(2) 0.0055(19)
C5 0.026(3) 0.047(3) 0.053(3) -0.012(3) 0.003(2) -0.004(2)
C4 0.057(4) 0.028(3) 0.047(3) 0.000(2) -0.008(3) -0.012(3)

loop_
_atom_type_symbol
_atom_type_description
_atom_type_scat_dispersion_real
_atom_type_scat_dispersion_imag
_atom_type_scat_source
C C 0.0033 0.0016 'International Tables Vol C Tables 4.2.6.8 and 6.1.1.4'
H H 0.0000 0.0000 'International Tables Vol C Tables 4.2.6.8 and 6.1.1.4'
N N 0.0061 0.0033 'International Tables Vol C Tables 4.2.6.8 and 6.1.1.4'
F F 0.0171 0.0103 'International Tables Vol C Tables 4.2.6.8 and 6.1.1.4'
Si Si 0.0817 0.0704 'International Tables Vol C Tables 4.2.6.8 and 6.1.1.4'

loop_
_geom_angle_atom_site_label_1
_geom_angle_atom_site_label_2
_geom_angle_atom_site_label_3
_geom_angle
_geom_angle_site_symmetry_1
_geom_angle_site_symmetry_3
_geom_angle_publ_flag
F2 Si1 F1 103.29(15) . . ?
F2 Si1 N1 114.32(15) . . ?
F1 Si1 N1 109.30(17) . . ?
F2 Si1 C11 108.57(17) . . ?
F1 Si1 C11 104.43(17) . . ?
N1 Si1 C11 115.75(17) . . ?
F2 Si1 N2 91.65(14) . . ?
F1 Si1 N2 151.07(15) . . ?
N1 Si1 N2 41.82(16) . . ?
C11 Si1 N2 93.77(16) . . ?
N1 Si2 C5 104.6(2) . . ?
N1 Si2 C4 111.0(2) . . ?
C5 Si2 C4 110.6(3) . . ?
N1 Si2 C3 112.1(2) . . ?
C5 Si2 C3 109.2(3) . . ?
C4 Si2 C3 109.3(2) . . ?
F12 C12 C13 117.8(3) . . ?
F12 C12 C11 118.9(4) . . ?
C13 C12 C11 123.3(4) . . ?
C16 C11 C12 114.8(4) . . ?
C16 C11 Si1 126.3(3) . . ?
C12 C11 Si1 118.9(3) . . ?
N2 N1 Si1 90.4(2) . . ?
N2 N1 Si2 128.4(2) . . ?
Si1 N1 Si2 140.7(2) . . ?
F13 C13 C12 121.2(4) . . ?
F13 C13 C14 120.1(4) . . ?
C12 C13 C14 118.7(4) . . ?
C2 N2 C1 112.3(4) . . ?
C2 N2 N1 112.2(3) . . ?
C1 N2 N1 112.0(3) . . ?
C2 N2 Si1 126.3(3) . . ?
C1 N2 Si1 121.5(3) . . ?
N1 N2 Si1 47.82(16) . . ?
F16 C16 C15 116.8(4) . . ?
F16 C16 C11 119.7(4) . . ?
C15 C16 C11 123.5(4) . . ?
F14 C14 C15 121.0(4) . . ?
F14 C14 C13 118.9(4) . . ?
C15 C14 C13 120.1(4) . . ?
F15 C15 C14 119.4(4) . . ?
F15 C15 C16 121.0(4) . . ?
C14 C15 C16 119.5(4) . . ?

loop_
_geom_bond_atom_site_label_1
_geom_bond_atom_site_label_2
_geom_bond_distance
_geom_bond_site_symmetry_2
_geom_bond_publ_flag
Si1 F2 1.574(2) . ?
Si1 F1 1.583(3) . ?
Si1 N1 1.660(3) . ?
Si1 C11 1.854(4) . ?
Si1 N2 2.241(4) . ?
Si2 N1 1.754(4) . ?
Si2 C5 1.841(6) . ?
Si2 C4 1.856(5) . ?
Si2 C3 1.856(5) . ?
F12 C12 1.337(5) . ?
F13 C13 1.331(5) . ?
F15 C15 1.335(5) . ?
C12 C13 1.378(6) . ?
C12 C11 1.393(5) . ?
F16 C16 1.344(5) . ?
C11 C16 1.387(6) . ?
F14 C14 1.332(5) . ?
N1 N2 1.494(5) . ?
C13 C14 1.385(6) . ?
N2 C2 1.449(5) . ?
N2 C1 1.461(5) . ?
C16 C15 1.372(6) . ?
C14 C15 1.363(6) . ?

loop_
_geom_torsion_atom_site_label_1
_geom_torsion_atom_site_label_2
_geom_torsion_atom_site_label_3
_geom_torsion_atom_site_label_4
_geom_torsion
_geom_torsion_site_symmetry_1
_geom_torsion_site_symmetry_2
_geom_torsion_site_symmetry_3
_geom_torsion_site_symmetry_4
_geom_torsion_publ_flag
F12 C12 C11 C16 -179.2(4) . . . . ?
C13 C12 C11 C16 -0.4(6) . . . . ?
F12 C12 C11 Si1 2.0(5) . . . . ?
C13 C12 C11 Si1 -179.2(3) . . . . ?
F2 Si1 C11 C16 11.5(4) . . . . ?
F1 Si1 C11 C16 121.2(4) . . . . ?
N1 Si1 C11 C16 -118.6(4) . . . . ?
N2 Si1 C11 C16 -81.5(4) . . . . ?
F2 Si1 C11 C12 -169.8(3) . . . . ?
F1 Si1 C11 C12 -60.1(3) . . . . ?
N1 Si1 C11 C12 60.1(4) . . . . ?
N2 Si1 C11 C12 97.2(3) . . . . ?
F2 Si1 N1 N2 -62.8(2) . . . . ?
F1 Si1 N1 N2 -177.94(18) . . . . ?
C11 Si1 N1 N2 64.5(2) . . . . ?
F2 Si1 N1 Si2 126.1(3) . . . . ?
F1 Si1 N1 Si2 10.9(4) . . . . ?
C11 Si1 N1 Si2 -106.6(3) . . . . ?
N2 Si1 N1 Si2 -171.1(4) . . . . ?
C5 Si2 N1 N2 174.0(3) . . . . ?
C4 Si2 N1 N2 54.7(4) . . . . ?
C3 Si2 N1 N2 -67.8(4) . . . . ?
C5 Si2 N1 Si1 -17.4(4) . . . . ?
C4 Si2 N1 Si1 -136.6(3) . . . . ?
C3 Si2 N1 Si1 100.8(3) . . . . ?
F12 C12 C13 F13 -0.4(6) . . . . ?
C11 C12 C13 F13 -179.2(4) . . . . ?
F12 C12 C13 C14 179.9(4) . . . . ?
C11 C12 C13 C14 1.2(6) . . . . ?
Si1 N1 N2 C2 -119.5(3) . . . . ?
Si2 N1 N2 C2 53.4(4) . . . . ?
Si1 N1 N2 C1 113.2(3) . . . . ?
Si2 N1 N2 C1 -74.0(4) . . . . ?
Si2 N1 N2 Si1 172.8(3) . . . . ?
F2 Si1 N2 C2 -146.0(4) . . . . ?
F1 Si1 N2 C2 92.2(5) . . . . ?
N1 Si1 N2 C2 88.1(4) . . . . ?
C11 Si1 N2 C2 -37.3(4) . . . . ?
F2 Si1 N2 C1 33.6(4) . . . . ?
F1 Si1 N2 C1 -88.2(4) . . . . ?
N1 Si1 N2 C1 -92.2(4) . . . . ?
C11 Si1 N2 C1 142.4(4) . . . . ?
F2 Si1 N2 N1 125.9(2) . . . . ?
F1 Si1 N2 N1 4.0(4) . . . . ?
C11 Si1 N2 N1 -125.4(2) . . . . ?
C12 C11 C16 F16 179.3(3) . . . . ?
Si1 C11 C16 F16 -1.9(6) . . . . ?
C12 C11 C16 C15 0.6(6) . . . . ?
Si1 C11 C16 C15 179.3(3) . . . . ?
F13 C13 C14 F14 0.3(6) . . . . ?
C12 C13 C14 F14 179.9(4) . . . . ?
F13 C13 C14 C15 178.2(4) . . . . ?
C12 C13 C14 C15 -2.2(6) . . . . ?
F14 C14 C15 F15 0.2(6) . . . . ?
C13 C14 C15 F15 -177.7(4) . . . . ?
F14 C14 C15 C16 -179.7(4) . . . . ?
C13 C14 C15 C16 2.4(6) . . . . ?
F16 C16 C15 F15 -0.3(6) . . . . ?
C11 C16 C15 F15 178.4(4) . . . . ?
F16 C16 C15 C14 179.6(4) . . . . ?
C11 C16 C15 C14 -1.7(7) . . . . ?
